data_4068061
loop_
_publ_author_name
'Liang, Lan-Chang'
'Hung, Yu-Ting'
'Huang, Yu-Lun'
'Chien, Pin-Shu'
'Lee, Pei-Ying'
'Chen, Wei-Chen'

_publ_section_title
;
 Divergent Carbonylation Reactivity Preferences of Nickel Complexes
 Containing Amido Pincer Ligands: Migratory Insertion versus Reductive
 Elimination
;
_journal_issue 2
_journal_name_full Organometallics
_journal_page_first 700
_journal_paper_doi 10.1021/om201041z
_journal_volume 31
_journal_year 2012
_chemical_formula_moiety 'C47 H42 N2 Ni O2 P2'
_chemical_formula_sum 'C47 H42 N2 Ni O2 P2'
_chemical_formula_weight 787.48
_chemical_name_systematic
;
 ?
;
_space_group_IT_number 14
_symmetry_cell_setting monoclinic
_symmetry_space_group_name_Hall '-P 2yn'
_symmetry_space_group_name_H-M 'P 1 21/n 1'
_atom_sites_solution_hydrogens geom
_atom_sites_solution_primary direct
_atom_sites_solution_secondary difmap
_audit_creation_method SHELXL-97
_cell_angle_alpha 90.00
_cell_angle_beta 100.8050(10)
_cell_angle_gamma 90.00
_cell_formula_units_Z 4
_cell_length_a 9.63230(10)
_cell_length_b 18.6467(3)
_cell_length_c 22.6508(4)
_cell_measurement_reflns_used 38862
_cell_measurement_temperature 200(2)
_cell_measurement_theta_max 25.35
_cell_measurement_theta_min 2.037
_cell_volume 3996.20(10)
_computing_cell_refinement 'HKL Scalepack (Otwinowski & Minor 1997)'
_computing_data_collection 'Collect (Nonius BV, 1997-2000)'
_computing_data_reduction 'HKL Denzo and Scalepack (Otwinowski & Minor 19'
_computing_molecular_graphics 'Ortep-3 for Windows (Farrugia, 1997)'
_computing_publication_material 'WinGX publication routines (Farrugia, 1999)'
_computing_structure_refinement 'SHELXL-97 (Sheldrick, 1997)'
_computing_structure_solution 'SHELXS-86 (Sheldrick, 1986)'
_diffrn_ambient_temperature 200(2)
_diffrn_detector_area_resol_mean 9
_diffrn_measured_fraction_theta_full 0.996
_diffrn_measured_fraction_theta_max 0.996
_diffrn_measurement_device_type KappaCCD
_diffrn_measurement_method 'CCD rotation images, thick slices'
_diffrn_radiation_monochromator graphite
_diffrn_radiation_source 'fine-focus sealed tube'
_diffrn_radiation_type MoK\a
_diffrn_radiation_wavelength 0.71073
_diffrn_reflns_av_R_equivalents 0.0836
_diffrn_reflns_av_sigmaI/netI 0.0552
_diffrn_reflns_limit_h_max 11
_diffrn_reflns_limit_h_min -9
_diffrn_reflns_limit_k_max 22
_diffrn_reflns_limit_k_min -22
_diffrn_reflns_limit_l_max 26
_diffrn_reflns_limit_l_min -27
_diffrn_reflns_number 39348
_diffrn_reflns_theta_full 25.29
_diffrn_reflns_theta_max 25.29
_diffrn_reflns_theta_min 2.13
_exptl_absorpt_coefficient_mu 0.607
_exptl_absorpt_correction_T_max 0.987
_exptl_absorpt_correction_T_min 0.5724
_exptl_absorpt_correction_type multi-scan
_exptl_absorpt_process_details
;
 ?
;
_exptl_crystal_colour orange
_exptl_crystal_density_diffrn 1.309
_exptl_crystal_density_method 'not measured'
_exptl_crystal_description prism
_exptl_crystal_F_000 1648
_exptl_crystal_size_max 0.36
_exptl_crystal_size_mid 0.32
_exptl_crystal_size_min 0.25
_refine_diff_density_max 1.495
_refine_diff_density_min -0.728
_refine_diff_density_rms 0.187
_refine_ls_extinction_coef 0.0107(8)
_refine_ls_extinction_expression Fc^*^=kFc[1+0.001xFc^2^\l^3^/sin(2\q)]^-1/4^
_refine_ls_extinction_method SHELXL
_refine_ls_goodness_of_fit_ref 1.073
_refine_ls_hydrogen_treatment constr
_refine_ls_matrix_type full
_refine_ls_number_parameters 468
_refine_ls_number_reflns 7255
_refine_ls_number_restraints 0
_refine_ls_restrained_S_all 1.073
_refine_ls_R_factor_all 0.0858
_refine_ls_R_factor_gt 0.0599
_refine_ls_shift/su_max 0.019
_refine_ls_shift/su_mean 0.000
_refine_ls_structure_factor_coef Fsqd
_refine_ls_weighting_details 'calc w=1/[\s^2^(Fo^2^)+(0.0911P)^2^+4.5038P] where P=(Fo^2^+2Fc^2^)/3'
_refine_ls_weighting_scheme calc
_refine_ls_wR_factor_gt 0.1526
_refine_ls_wR_factor_ref 0.1718
_reflns_number_gt 5593
_reflns_number_total 7255
_reflns_threshold_expression >2sigma(I)
_cod_data_source_file om201041z_si_002.cif
_cod_data_source_block 7483_9a
_cod_original_sg_symbol_H-M 'P 21/n'
_cod_database_code 4068061

loop_
_symmetry_equiv_pos_as_xyz
'x, y, z'
'-x+1/2, y+1/2, -z+1/2'
'-x, -y, -z'
'x-1/2, -y-1/2, z-1/2'

loop_
_atom_site_label
_atom_site_type_symbol
_atom_site_fract_x
_atom_site_fract_y
_atom_site_fract_z
_atom_site_U_iso_or_equiv
_atom_site_adp_type
_atom_site_occupancy
_atom_site_symmetry_multiplicity
_atom_site_calc_flag
_atom_site_refinement_flags
Ni1 Ni 0.07889(4) 0.20611(2) 0.36899(2) 0.02719(18) Uani 1 1 d .
P1 P 0.19395(9) 0.10617(5) 0.38854(4) 0.0271(2) Uani 1 1 d .
P2 P -0.02921(10) 0.30631(5) 0.37689(4) 0.0289(2) Uani 1 1 d .
O1 O -0.1753(3) 0.14796(16) 0.31257(12) 0.0440(7) Uani 1 1 d .
O2 O 0.2371(4) 0.2433(2) 0.2217(2) 0.0942(14) Uani 1 1 d .
N1 N 0.2213(3) 0.24823(16) 0.43080(13) 0.0291(7) Uani 1 1 d .
N2 N -0.0179(3) 0.16744(18) 0.25105(14) 0.0372(8) Uani 1 1 d .
H2' H 0.0640 0.1851 0.2498 0.045 Uiso 1 1 calc R
C1 C 0.3056(4) 0.0712(2) 0.33868(17) 0.0311(8) Uani 1 1 d .
C2 C 0.2434(4) 0.0354(2) 0.28659(18) 0.0381(9) Uani 1 1 d .
H2 H 0.1460 0.0288 0.2783 0.046 Uiso 1 1 calc R
C3 C 0.3243(5) 0.0096(2) 0.2471(2) 0.0479(11) Uani 1 1 d .
H3 H 0.2817 -0.0148 0.2126 0.057 Uiso 1 1 calc R
C4 C 0.4694(5) 0.0200(3) 0.2590(2) 0.0497(11) Uani 1 1 d .
H4 H 0.5242 0.0027 0.2324 0.060 Uiso 1 1 calc R
C5 C 0.5325(4) 0.0560(3) 0.3102(2) 0.0477(11) Uani 1 1 d .
H5 H 0.6298 0.0632 0.3179 0.057 Uiso 1 1 calc R
C6 C 0.4511(4) 0.0816(2) 0.35011(19) 0.0383(9) Uani 1 1 d .
H6 H 0.4941 0.1057 0.3847 0.046 Uiso 1 1 calc R
C7 C 0.0921(4) 0.02936(19) 0.40453(16) 0.0300(8) Uani 1 1 d .
C8 C 0.1435(4) -0.0408(2) 0.40694(19) 0.0410(10) Uani 1 1 d .
H8 H 0.2327 -0.0501 0.3985 0.049 Uiso 1 1 calc R
C9 C 0.0618(5) -0.0966(2) 0.4219(2) 0.0480(11) Uani 1 1 d .
H9 H 0.0962 -0.1433 0.4235 0.058 Uiso 1 1 calc R
C10 C -0.0711(5) -0.0830(3) 0.43438(18) 0.0479(11) Uani 1 1 d .
H10 H -0.1257 -0.1205 0.4445 0.057 Uiso 1 1 calc R
C11 C -0.1219(4) -0.0144(2) 0.43182(19) 0.0433(10) Uani 1 1 d .
H11 H -0.2112 -0.0055 0.4402 0.052 Uiso 1 1 calc R
C12 C -0.0422(4) 0.0413(2) 0.41702(16) 0.0334(9) Uani 1 1 d .
H12 H -0.0782 0.0877 0.4153 0.040 Uiso 1 1 calc R
C13 C 0.3073(3) 0.13063(19) 0.45853(17) 0.0287(8) Uani 1 1 d .
C14 C 0.3843(4) 0.0820(2) 0.49958(18) 0.0337(9) Uani 1 1 d .
H14 H 0.3894 0.0341 0.4889 0.040 Uiso 1 1 calc R
C15 C 0.4525(4) 0.1049(2) 0.55558(18) 0.0371(9) Uani 1 1 d .
H15 H 0.5050 0.0729 0.5824 0.045 Uiso 1 1 calc R
C16 C 0.4410(4) 0.1767(2) 0.57109(18) 0.0357(9) Uani 1 1 d .
H16 H 0.4834 0.1920 0.6093 0.043 Uiso 1 1 calc R
C17 C 0.3685(4) 0.2253(2) 0.53119(17) 0.0317(8) Uani 1 1 d .
H17 H 0.3636 0.2730 0.5427 0.038 Uiso 1 1 calc R
C18 C 0.3013(3) 0.20398(19) 0.47300(16) 0.0273(8) Uani 1 1 d .
C19 C 0.2397(4) 0.3223(2) 0.43026(16) 0.0287(8) Uani 1 1 d .
C20 C 0.3682(4) 0.3580(2) 0.44802(17) 0.0345(9) Uani 1 1 d .
H20 H 0.4486 0.3322 0.4647 0.041 Uiso 1 1 calc R
C21 C 0.3767(4) 0.4315(2) 0.44100(18) 0.0414(10) Uani 1 1 d .
H21 H 0.4637 0.4542 0.4518 0.050 Uiso 1 1 calc R
C22 C 0.2579(5) 0.4717(2) 0.41817(19) 0.0459(11) Uani 1 1 d .
H22 H 0.2639 0.5213 0.4155 0.055 Uiso 1 1 calc R
C23 C 0.1299(4) 0.4372(2) 0.39936(18) 0.0389(9) Uani 1 1 d .
H23 H 0.0499 0.4636 0.3833 0.047 Uiso 1 1 calc R
C24 C 0.1209(4) 0.3632(2) 0.40449(16) 0.0309(8) Uani 1 1 d .
C25 C -0.1260(4) 0.2959(2) 0.43844(17) 0.0317(8) Uani 1 1 d .
C26 C -0.0917(5) 0.3340(3) 0.4911(2) 0.0534(12) Uani 1 1 d .
H26 H -0.0196 0.3679 0.4954 0.064 Uiso 1 1 calc R
C27 C -0.1636(5) 0.3223(3) 0.5378(2) 0.0614(14) Uani 1 1 d .
H27 H -0.1396 0.3482 0.5733 0.074 Uiso 1 1 calc R
C28 C -0.2706(4) 0.2722(3) 0.5317(2) 0.0483(11) Uani 1 1 d .
H28 H -0.3189 0.2644 0.5630 0.058 Uiso 1 1 calc R
C29 C -0.3056(4) 0.2340(3) 0.4794(2) 0.0478(11) Uani 1 1 d .
H29 H -0.3780 0.2002 0.4752 0.057 Uiso 1 1 calc R
C30 C -0.2333(4) 0.2455(2) 0.4327(2) 0.0420(10) Uani 1 1 d .
H30 H -0.2571 0.2192 0.3973 0.050 Uiso 1 1 calc R
C31 C -0.1479(4) 0.3561(2) 0.31954(17) 0.0330(9) Uani 1 1 d .
C32 C -0.2398(4) 0.4074(2) 0.33446(19) 0.0401(10) Uani 1 1 d .
H32 H -0.2441 0.4152 0.3746 0.048 Uiso 1 1 calc R
C33 C -0.3248(4) 0.4470(2) 0.2905(2) 0.0447(10) Uani 1 1 d .
H33 H -0.3837 0.4824 0.3010 0.054 Uiso 1 1 calc R
C34 C -0.3218(4) 0.4338(2) 0.2305(2) 0.0464(11) Uani 1 1 d .
H34 H -0.3801 0.4597 0.2006 0.056 Uiso 1 1 calc R
C35 C -0.2332(5) 0.3825(3) 0.2152(2) 0.0481(11) Uani 1 1 d .
H35 H -0.2310 0.3740 0.1749 0.058 Uiso 1 1 calc R
C36 C -0.1472(4) 0.3435(2) 0.25923(17) 0.0383(9) Uani 1 1 d .
H36 H -0.0881 0.3084 0.2484 0.046 Uiso 1 1 calc R
C37 C -0.0585(4) 0.1688(2) 0.30649(17) 0.0316(8) Uani 1 1 d .
C38 C -0.0945(4) 0.1407(2) 0.19633(17) 0.0338(9) Uani 1 1 d .
C39 C -0.2402(4) 0.1331(3) 0.1842(2) 0.0467(11) Uani 1 1 d .
H39 H -0.2934 0.1464 0.2126 0.056 Uiso 1 1 calc R
C40 C -0.3056(5) 0.1055(3) 0.1294(2) 0.0551(13) Uani 1 1 d .
H40 H -0.4035 0.1011 0.1211 0.066 Uiso 1 1 calc R
C41 C -0.2294(5) 0.0845(3) 0.0868(2) 0.0517(12) Uani 1 1 d .
H41 H -0.2749 0.0653 0.0504 0.062 Uiso 1 1 calc R
C42 C -0.0852(5) 0.0922(2) 0.09881(19) 0.0458(11) Uani 1 1 d .
H42 H -0.0327 0.0786 0.0701 0.055 Uiso 1 1 calc R
C43 C -0.0170(4) 0.1202(2) 0.15334(18) 0.0390(9) Uani 1 1 d .
H43 H 0.0808 0.1251 0.1611 0.047 Uiso 1 1 calc R
C44 C 0.2456(12) 0.3107(6) 0.2475(5) 0.145(3) Uiso 1 1 d .
H44A H 0.2283 0.3471 0.2164 0.174 Uiso 1 1 calc R
H44B H 0.1751 0.3157 0.2727 0.174 Uiso 1 1 calc R
C45 C 0.3773(14) 0.3189(8) 0.2810(6) 0.190(5) Uiso 1 1 d .
H45A H 0.3722 0.3179 0.3234 0.228 Uiso 1 1 calc R
H45B H 0.4157 0.3649 0.2722 0.228 Uiso 1 1 calc R
C46 C 0.4696(9) 0.2613(5) 0.2676(4) 0.126(3) Uiso 1 1 d .
H46A H 0.5023 0.2319 0.3028 0.151 Uiso 1 1 calc R
H46B H 0.5506 0.2803 0.2530 0.151 Uiso 1 1 calc R
C47 C 0.3754(7) 0.2203(4) 0.2202(3) 0.091(2) Uiso 1 1 d .
H47A H 0.3988 0.2299 0.1811 0.109 Uiso 1 1 calc R
H47B H 0.3846 0.1692 0.2281 0.109 Uiso 1 1 calc R

loop_
_atom_site_aniso_label
_atom_site_aniso_U_11
_atom_site_aniso_U_22
_atom_site_aniso_U_33
_atom_site_aniso_U_23
_atom_site_aniso_U_13
_atom_site_aniso_U_12
Ni1 0.0250(3) 0.0257(3) 0.0290(3) -0.0026(2) 0.00042(19) -0.00019(18)
P1 0.0239(5) 0.0254(5) 0.0314(5) -0.0030(4) 0.0035(4) -0.0010(4)
P2 0.0284(5) 0.0273(5) 0.0298(5) 0.0011(4) 0.0025(4) 0.0013(4)
O1 0.0361(15) 0.0566(19) 0.0369(16) -0.0025(14) 0.0010(12) -0.0139(14)
O2 0.058(2) 0.075(3) 0.146(4) -0.026(3) 0.011(2) -0.019(2)
N1 0.0263(15) 0.0254(17) 0.0332(17) -0.0017(14) -0.0007(12) -0.0028(13)
N2 0.0322(17) 0.043(2) 0.0356(19) -0.0078(16) 0.0043(14) -0.0050(15)
C1 0.0291(19) 0.029(2) 0.036(2) -0.0017(16) 0.0083(15) -0.0006(15)
C2 0.034(2) 0.041(2) 0.039(2) -0.0068(19) 0.0053(17) -0.0006(18)
C3 0.055(3) 0.045(3) 0.046(3) -0.014(2) 0.014(2) -0.005(2)
C4 0.046(2) 0.052(3) 0.057(3) -0.005(2) 0.025(2) 0.007(2)
C5 0.035(2) 0.055(3) 0.055(3) -0.002(2) 0.016(2) -0.002(2)
C6 0.034(2) 0.037(2) 0.044(2) -0.0058(19) 0.0100(18) -0.0050(18)
C7 0.0314(19) 0.027(2) 0.030(2) -0.0005(16) 0.0023(15) -0.0034(16)
C8 0.037(2) 0.036(2) 0.048(3) 0.0000(19) 0.0042(18) -0.0030(18)
C9 0.062(3) 0.029(2) 0.048(3) 0.0041(19) -0.001(2) -0.004(2)
C10 0.055(3) 0.053(3) 0.033(2) 0.005(2) 0.0024(19) -0.026(2)
C11 0.038(2) 0.054(3) 0.038(2) 0.002(2) 0.0067(18) -0.010(2)
C12 0.0312(19) 0.039(2) 0.030(2) -0.0028(17) 0.0061(15) -0.0028(17)
C13 0.0237(17) 0.028(2) 0.034(2) -0.0018(16) 0.0050(15) -0.0024(15)
C14 0.0253(18) 0.030(2) 0.045(2) 0.0008(18) 0.0048(16) 0.0010(16)
C15 0.0268(19) 0.042(2) 0.040(2) 0.0093(19) 0.0013(16) -0.0012(17)
C16 0.032(2) 0.041(2) 0.032(2) 0.0013(18) 0.0007(16) -0.0082(17)
C17 0.0328(19) 0.030(2) 0.032(2) -0.0024(16) 0.0051(16) -0.0043(16)
C18 0.0197(16) 0.032(2) 0.0290(19) 0.0009(16) 0.0023(14) -0.0037(14)
C19 0.0349(19) 0.028(2) 0.0232(19) -0.0017(15) 0.0045(15) -0.0042(16)
C20 0.035(2) 0.033(2) 0.033(2) 0.0018(17) 0.0013(16) -0.0057(17)
C21 0.047(2) 0.041(2) 0.033(2) 0.0037(19) 0.0006(18) -0.018(2)
C22 0.063(3) 0.029(2) 0.042(2) 0.0019(19) 0.003(2) -0.010(2)
C23 0.046(2) 0.031(2) 0.038(2) 0.0042(18) 0.0037(18) 0.0000(18)
C24 0.035(2) 0.030(2) 0.028(2) -0.0014(16) 0.0049(15) -0.0032(16)
C25 0.0289(19) 0.031(2) 0.035(2) 0.0029(17) 0.0037(15) 0.0050(16)
C26 0.059(3) 0.065(3) 0.038(3) -0.009(2) 0.013(2) -0.027(2)
C27 0.066(3) 0.080(4) 0.041(3) -0.018(3) 0.018(2) -0.023(3)
C28 0.037(2) 0.065(3) 0.046(3) 0.000(2) 0.0154(19) -0.003(2)
C29 0.038(2) 0.056(3) 0.052(3) -0.004(2) 0.014(2) -0.008(2)
C30 0.041(2) 0.042(2) 0.043(2) -0.007(2) 0.0083(18) -0.0044(19)
C31 0.034(2) 0.028(2) 0.036(2) 0.0042(17) 0.0038(16) 0.0017(16)
C32 0.046(2) 0.035(2) 0.037(2) -0.0006(18) 0.0043(18) 0.0065(18)
C33 0.043(2) 0.039(2) 0.049(3) 0.000(2) 0.0030(19) 0.0125(19)
C34 0.043(2) 0.045(3) 0.046(3) 0.011(2) -0.0047(19) 0.008(2)
C35 0.050(3) 0.060(3) 0.032(2) 0.006(2) 0.0021(19) 0.006(2)
C36 0.038(2) 0.042(2) 0.034(2) 0.0024(19) 0.0047(17) 0.0077(18)
C37 0.030(2) 0.028(2) 0.034(2) 0.0008(17) -0.0004(16) -0.0014(16)
C38 0.038(2) 0.031(2) 0.029(2) -0.0012(17) -0.0010(16) 0.0007(17)
C39 0.038(2) 0.056(3) 0.042(2) -0.008(2) -0.0014(18) 0.004(2)
C40 0.043(3) 0.071(3) 0.044(3) -0.004(2) -0.012(2) 0.001(2)
C41 0.066(3) 0.046(3) 0.036(2) -0.004(2) -0.009(2) 0.003(2)
C42 0.065(3) 0.041(2) 0.030(2) 0.0015(19) 0.003(2) 0.013(2)
C43 0.041(2) 0.036(2) 0.038(2) 0.0002(18) 0.0023(18) 0.0050(18)

loop_
_atom_type_symbol
_atom_type_description
_atom_type_scat_dispersion_real
_atom_type_scat_dispersion_imag
_atom_type_scat_source
C C 0.0033 0.0016 'International Tables Vol C Tables 4.2.6.8 and 6.1.1.4'
H H 0.0000 0.0000 'International Tables Vol C Tables 4.2.6.8 and 6.1.1.4'
Ni Ni 0.3393 1.1124 'International Tables Vol C Tables 4.2.6.8 and 6.1.1.4'
N N 0.0061 0.0033 'International Tables Vol C Tables 4.2.6.8 and 6.1.1.4'
O O 0.0106 0.0060 'International Tables Vol C Tables 4.2.6.8 and 6.1.1.4'
P P 0.1023 0.0942 'International Tables Vol C Tables 4.2.6.8 and 6.1.1.4'

loop_
_geom_angle_atom_site_label_1
_geom_angle_atom_site_label_2
_geom_angle_atom_site_label_3
_geom_angle
C37 Ni1 N1 177.31(15)
C37 Ni1 P2 95.77(12)
N1 Ni1 P2 82.90(9)
C37 Ni1 P1 95.50(12)
N1 Ni1 P1 86.28(9)
P2 Ni1 P1 163.74(4)
C13 P1 C7 106.57(17)
C13 P1 C1 107.73(16)
C7 P1 C1 104.25(17)
C13 P1 Ni1 99.43(12)
C7 P1 Ni1 116.41(12)
C1 P1 Ni1 121.29(13)
C24 P2 C31 107.63(17)
C24 P2 C25 106.73(17)
C31 P2 C25 104.93(17)
C24 P2 Ni1 99.76(13)
C31 P2 Ni1 129.07(13)
C25 P2 Ni1 107.08(12)
C44 O2 C47 107.9(6)
C18 N1 C19 122.9(3)
C18 N1 Ni1 119.1(2)
C19 N1 Ni1 118.1(2)
C37 N2 C38 127.9(3)
C37 N2 H2' 116.1
C38 N2 H2' 116.1
C2 C1 C6 119.0(4)
C2 C1 P1 119.2(3)
C6 C1 P1 121.8(3)
C3 C2 C1 120.8(4)
C3 C2 H2 119.6
C1 C2 H2 119.6
C2 C3 C4 119.8(4)
C2 C3 H3 120.1
C4 C3 H3 120.1
C5 C4 C3 120.1(4)
C5 C4 H4 119.9
C3 C4 H4 119.9
C4 C5 C6 120.1(4)
C4 C5 H5 120.0
C6 C5 H5 120.0
C5 C6 C1 120.3(4)
C5 C6 H6 119.9
C1 C6 H6 119.9
C12 C7 C8 118.5(3)
C12 C7 P1 118.2(3)
C8 C7 P1 123.2(3)
C9 C8 C7 120.0(4)
C9 C8 H8 120.0
C7 C8 H8 120.0
C8 C9 C10 120.2(4)
C8 C9 H9 119.9
C10 C9 H9 119.9
C11 C10 C9 120.0(4)
C11 C10 H10 120.0
C9 C10 H10 120.0
C10 C11 C12 120.5(4)
C10 C11 H11 119.8
C12 C11 H11 119.8
C11 C12 C7 120.9(4)
C11 C12 H12 119.6
C7 C12 H12 119.6
C14 C13 C18 120.7(3)
C14 C13 P1 125.1(3)
C18 C13 P1 113.9(3)
C15 C14 C13 120.6(4)
C15 C14 H14 119.7
C13 C14 H14 119.7
C14 C15 C16 118.7(4)
C14 C15 H15 120.6
C16 C15 H15 120.6
C17 C16 C15 121.5(4)
C17 C16 H16 119.2
C15 C16 H16 119.2
C16 C17 C18 121.0(4)
C16 C17 H17 119.5
C18 C17 H17 119.5
N1 C18 C13 117.4(3)
N1 C18 C17 125.1(3)
C13 C18 C17 117.3(3)
N1 C19 C20 125.3(3)
N1 C19 C24 116.5(3)
C20 C19 C24 117.9(3)
C21 C20 C19 120.5(4)
C21 C20 H20 119.7
C19 C20 H20 119.7
C20 C21 C22 121.0(4)
C20 C21 H21 119.5
C22 C21 H21 119.5
C23 C22 C21 119.3(4)
C23 C22 H22 120.3
C21 C22 H22 120.3
C22 C23 C24 120.1(4)
C22 C23 H23 119.9
C24 C23 H23 119.9
C23 C24 C19 121.0(3)
C23 C24 P2 127.8(3)
C19 C24 P2 111.1(3)
C26 C25 C30 119.1(4)
C26 C25 P2 122.2(3)
C30 C25 P2 118.6(3)
C25 C26 C27 120.5(4)
C25 C26 H26 119.7
C27 C26 H26 119.7
C28 C27 C26 120.0(4)
C28 C27 H27 120.0
C26 C27 H27 120.0
C29 C28 C27 119.9(4)
C29 C28 H28 120.1
C27 C28 H28 120.1
C28 C29 C30 120.1(4)
C28 C29 H29 119.9
C30 C29 H29 119.9
C25 C30 C29 120.3(4)
C25 C30 H30 119.9
C29 C30 H30 119.9
C36 C31 C32 118.5(4)
C36 C31 P2 120.0(3)
C32 C31 P2 121.5(3)
C33 C32 C31 120.9(4)
C33 C32 H32 119.6
C31 C32 H32 119.6
C32 C33 C34 119.6(4)
C32 C33 H33 120.2
C34 C33 H33 120.2
C35 C34 C33 120.1(4)
C35 C34 H34 119.9
C33 C34 H34 119.9
C34 C35 C36 120.2(4)
C34 C35 H35 119.9
C36 C35 H35 119.9
C35 C36 C31 120.7(4)
C35 C36 H36 119.6
C31 C36 H36 119.6
O1 C37 N2 121.3(3)
O1 C37 Ni1 124.4(3)
N2 C37 Ni1 114.3(3)
C43 C38 C39 119.4(4)
C43 C38 N2 116.9(3)
C39 C38 N2 123.7(4)
C40 C39 C38 119.4(4)
C40 C39 H39 120.3
C38 C39 H39 120.3
C39 C40 C41 121.6(4)
C39 C40 H40 119.2
C41 C40 H40 119.2
C42 C41 C40 119.0(4)
C42 C41 H41 120.5
C40 C41 H41 120.5
C41 C42 C43 120.6(4)
C41 C42 H42 119.7
C43 C42 H42 119.7
C42 C43 C38 120.1(4)
C42 C43 H43 120.0
C38 C43 H43 120.0
C45 C44 O2 108.3(10)
C45 C44 H44A 110.1
O2 C44 H44A 110.0
C45 C44 H44B 110.0
O2 C44 H44B 110.0
H44A C44 H44B 108.4
C44 C45 C46 110.0(12)
C44 C45 H45A 109.7
C46 C45 H45A 109.7
C44 C45 H45B 109.7
C46 C45 H45B 109.7
H45A C45 H45B 108.2
C45 C46 C47 102.4(8)
C45 C46 H46A 111.3
C47 C46 H46A 111.3
C45 C46 H46B 111.3
C47 C46 H46B 111.3
H46A C46 H46B 109.2
O2 C47 C46 106.2(6)
O2 C47 H47A 110.5
C46 C47 H47A 110.5
O2 C47 H47B 110.5
C46 C47 H47B 110.5
H47A C47 H47B 108.7

loop_
_geom_bond_atom_site_label_1
_geom_bond_atom_site_label_2
_geom_bond_distance
Ni1 C37 1.881(4)
Ni1 N1 1.934(3)
Ni1 P2 2.1627(10)
Ni1 P1 2.1710(10)
P1 C13 1.807(4)
P1 C7 1.810(4)
P1 C1 1.820(4)
P2 C24 1.808(4)
P2 C31 1.816(4)
P2 C25 1.827(4)
O1 C37 1.223(4)
O2 C44 1.381(11)
O2 C47 1.405(7)
N1 C18 1.383(5)
N1 C19 1.392(5)
N2 C37 1.384(5)
N2 C38 1.410(5)
N2 H2' 0.8600
C1 C2 1.390(5)
C1 C6 1.390(5)
C2 C3 1.379(6)
C2 H2 0.9300
C3 C4 1.386(6)
C3 H3 0.9300
C4 C5 1.379(6)
C4 H4 0.9300
C5 C6 1.388(6)
C5 H5 0.9300
C6 H6 0.9300
C7 C12 1.393(5)
C7 C8 1.396(6)
C8 C9 1.384(6)
C8 H8 0.9300
C9 C10 1.385(6)
C9 H9 0.9300
C10 C11 1.366(7)
C10 H10 0.9300
C11 C12 1.371(6)
C11 H11 0.9300
C12 H12 0.9300
C13 C14 1.406(5)
C13 C18 1.410(5)
C14 C15 1.382(6)
C14 H14 0.9300
C15 C16 1.394(6)
C15 H15 0.9300
C16 C17 1.375(5)
C16 H16 0.9300
C17 C18 1.412(5)
C17 H17 0.9300
C19 C20 1.397(5)
C19 C24 1.408(5)
C20 C21 1.384(6)
C20 H20 0.9300
C21 C22 1.385(6)
C21 H21 0.9300
C22 C23 1.385(6)
C22 H22 0.9300
C23 C24 1.388(5)
C23 H23 0.9300
C25 C26 1.373(6)
C25 C30 1.386(6)
C26 C27 1.388(6)
C26 H26 0.9300
C27 C28 1.378(7)
C27 H27 0.9300
C28 C29 1.369(6)
C28 H28 0.9300
C29 C30 1.389(6)
C29 H29 0.9300
C30 H30 0.9300
C31 C36 1.387(6)
C31 C32 1.389(6)
C32 C33 1.378(6)
C32 H32 0.9300
C33 C34 1.388(6)
C33 H33 0.9300
C34 C35 1.368(6)
C34 H34 0.9300
C35 C36 1.379(6)
C35 H35 0.9300
C36 H36 0.9300
C38 C43 1.387(6)
C38 C39 1.385(6)
C39 C40 1.382(6)
C39 H39 0.9300
C40 C41 1.374(7)
C40 H40 0.9300
C41 C42 1.372(6)
C41 H41 0.9300
C42 C43 1.387(6)
C42 H42 0.9300
C43 H43 0.9300
C44 C45 1.359(14)
C44 H44A 0.9700
C44 H44B 0.9700
C45 C46 1.461(14)
C45 H45A 0.9700
C45 H45B 0.9700
C46 C47 1.483(10)
C46 H46A 0.9700
C46 H46B 0.9700
C47 H47A 0.9700
C47 H47B 0.9700
